data_4085487
loop_
_publ_author_name
'Ren, Peng'
'Pike, Sebastian D.'
'Pernik, Indrek'
'Weller, Andrew S.'
'Willis, Michael C.'

_publ_section_title
;
 Rh--POP Pincer Xantphos Complexes for C--S and C--H Activation.
 Implications for Carbothiolation Catalysis
;
_journal_issue 4
_journal_name_full Organometallics
_journal_page_first 711
_journal_paper_doi 10.1021/om500984y
_journal_volume 34
_journal_year 2015
_chemical_compound_source 'S10, CRL, Uni Oxford'
_chemical_formula_moiety 'C86 H59 B1 Cl1 F24 O2 P2 Rh1 S1'
_chemical_formula_sum 'C86 H59 B Cl F24 O2 P2 Rh S'
_chemical_formula_weight 1823.55
_chemical_melting_point ?
_chemical_name_systematic 'Compound 14?'
_space_group_IT_number 2
_symmetry_cell_setting triclinic
_symmetry_space_group_name_Hall '-P 1'
_symmetry_space_group_name_H-M 'P -1'
_atom_sites_solution_hydrogens difmap
_atom_sites_solution_primary direct
_audit_creation_date 2014-06-25
_audit_creation_method CRYSTALS_ver_14.43
_cell_angle_alpha 105.052(2)
_cell_angle_beta 109.735(2)
_cell_angle_gamma 109.714(3)
_cell_formula_units_Z 2
_cell_length_a 16.0282(4)
_cell_length_b 17.0414(5)
_cell_length_c 17.8413(5)
_cell_measurement_reflns_used 17113
_cell_measurement_temperature 150
_cell_measurement_theta_max 75
_cell_measurement_theta_min 3
_cell_volume 3915.6(3)
_computing_cell_refinement 'CrysAlis, (Oxford Diffraction, 2002)'
_computing_data_collection 'SuperNova, (Oxford Diffraction, 2010)'
_computing_data_reduction 'CrysAlis, (Oxford Diffraction, 2002)'
_computing_molecular_graphics 'CAMERON (Watkin et al., 1996)'
_computing_publication_material 'CRYSTALS (Betteridge et al., 2003)'
_computing_structure_refinement 'CRYSTALS (Betteridge et al., 2003)'
_computing_structure_solution 'SIR92 (Altomare et al., 1994)'
_diffrn_ambient_temperature 150
_diffrn_measured_fraction_theta_full 0.996
_diffrn_measured_fraction_theta_max 0.964
_diffrn_measurement_device Area
_diffrn_measurement_device_type 'Oxford Diffraction SuperNova'
_diffrn_measurement_method \w
_diffrn_radiation_monochromator graphite
_diffrn_radiation_type 'Cu K\a'
_diffrn_radiation_wavelength 1.54180
_diffrn_reflns_av_R_equivalents 0.048
_diffrn_reflns_limit_h_max 18
_diffrn_reflns_limit_h_min -19
_diffrn_reflns_limit_k_max 21
_diffrn_reflns_limit_k_min -21
_diffrn_reflns_limit_l_max 21
_diffrn_reflns_limit_l_min -22
_diffrn_reflns_number 28185
_diffrn_reflns_theta_full 67.752
_diffrn_reflns_theta_max 75.280
_diffrn_reflns_theta_min 3.038
_diffrn_standards_number 0
_exptl_absorpt_coefficient_mu 3.659
_exptl_absorpt_correction_T_max 0.86
_exptl_absorpt_correction_T_min 0.75
_exptl_absorpt_correction_type multi-scan
_exptl_absorpt_process_details 'CrysAlis, (Oxford Diffraction, 2002)'
_exptl_crystal_colour colourless
_exptl_crystal_density_diffrn 1.547
_exptl_crystal_density_method 'not measured'
_exptl_crystal_description block
_exptl_crystal_F_000 1840
_exptl_crystal_size_max 0.100
_exptl_crystal_size_mid 0.080
_exptl_crystal_size_min 0.040
_refine_diff_density_max 1.44
_refine_diff_density_min -0.85
_refine_ls_extinction_method None
_refine_ls_goodness_of_fit_ref 1.0029
_refine_ls_hydrogen_treatment mixed
_refine_ls_matrix_type full
_refine_ls_number_parameters 1091
_refine_ls_number_reflns 15534
_refine_ls_number_restraints 228
_refine_ls_R_factor_all 0.0446
_refine_ls_R_factor_gt 0.0413
_refine_ls_shift/su_max 0.0145718
_refine_ls_shift/su_mean 0.0001354
_refine_ls_structure_factor_coef Fsqd
_refine_ls_weighting_details
;
 Method= Modified Sheldrick 
 w=1/[\s^2^(F^2^) + ( 0.06P)^2^ + 3.14P] 
 ,where P=(max(Fo^2^,0) + 2Fc^2^)/3 
;
_refine_ls_weighting_scheme calc
_refine_ls_wR_factor_all 0.1097
_refine_ls_wR_factor_gt 0.1061
_refine_ls_wR_factor_ref 0.1097
_reflns_limit_h_max 18
_reflns_limit_h_min -19
_reflns_limit_k_max 20
_reflns_limit_k_min -21
_reflns_limit_l_max 22
_reflns_limit_l_min 0
_reflns_number_gt 14152
_reflns_number_total 15600
_reflns_threshold_expression I>2.0\s(I)
_oxford_diffrn_Wilson_B_factor 1.75
_oxford_diffrn_Wilson_scale 0.29
_oxford_refine_ls_r_factor_ref 0.0445
_oxford_refine_ls_scale 1.887(7)
_oxford_reflns_number_all 15535
_oxford_reflns_threshold_expression_ref I>-3.0\s(I)
_oxford_structure_analysis_title 132SDP14
_cod_data_source_file om500984y_si_001.cif
_cod_data_source_block 132SDP14
_cod_depositor_comments
;
The following automatic conversions were performed:

'_chemical_melting_point' value 'not measured' was changed to '?' -
the value is undefined or not given.

Automatic conversion script
Id: cif_fix_values 3008 2015-01-20 13:52:24Z robertas 

 Adding full bibliography for 4085478--4085487.cif.
;
_cod_original_sg_symbol_H-M 'P -1 '
_cod_original_formula_sum 'C86 H59 B1 Cl1 F24 O2 P2 Rh1 S1'
_cod_database_code 4085487

loop_
_symmetry_equiv_pos_as_xyz
x,y,z
-x,-y,-z

loop_
_atom_site_label
_atom_site_type_symbol
_atom_site_fract_x
_atom_site_fract_y
_atom_site_fract_z
_atom_site_U_iso_or_equiv
_atom_site_occupancy
_atom_site_adp_type
_atom_site_refinement_flags_posn
_atom_site_refinement_flags_occupancy
_atom_site_disorder_assembly
_atom_site_disorder_group
Cl1 Cl 0.31289(8) 0.51166(7) 0.56412(8) 0.0629 1.0000 Uani . . . .
F10 F -0.35545(13) 0.54575(11) 0.22978(12) 0.0398 1.0000 Uani . . . .
F11 F -0.32912(15) 0.65098(14) 0.34446(12) 0.0412 1.0000 Uani . . . .
F12 F -0.21654(12) 0.67162(12) 0.30170(12) 0.0362 1.0000 Uani . . . .
F13 F -0.59219(15) 0.54888(16) -0.04439(13) 0.0566 1.0000 Uani . . . .
F14 F -0.66686(13) 0.55626(14) 0.03343(13) 0.0451 1.0000 Uani . . . .
F15 F -0.63336(14) 0.65604(14) -0.01805(14) 0.0552 1.0000 Uani . . . .
F16 F -0.46459(14) 0.76907(13) -0.12175(12) 0.0443 1.0000 Uani . . . .
F17 F -0.4004(2) 0.87663(15) -0.15783(12) 0.0552 1.0000 Uani . . . .
F18 F -0.30830(15) 0.82813(13) -0.08595(12) 0.0415 1.0000 Uani . . . .
F19 F -0.35827(19) 1.18950(14) 0.15050(15) 0.0537 1.0000 Uani . . . .
F20 F -0.24968(16) 1.21442(12) 0.10403(15) 0.0508 1.0000 Uani . . . .
F21 F -0.40559(17) 1.14694(14) 0.01248(13) 0.0526 1.0000 Uani . . . .
F22 F -0.59050(15) 1.05188(14) 0.29915(15) 0.0500 1.0000 Uani . . . .
F23 F -0.65964(13) 0.90930(13) 0.27146(12) 0.0403 1.0000 Uani . . . .
F24 F -0.62740(15) 0.94942(18) 0.17646(13) 0.0534 1.0000 Uani . . . .
F25 F -0.2471(3) 1.11259(17) 0.57260(15) 0.0942 1.0000 Uani . . . .
F26 F -0.36737(18) 0.9954(2) 0.55727(14) 0.0679 1.0000 Uani . . . .
F27 F -0.24547(19) 0.9839(2) 0.54738(14) 0.0660 1.0000 Uani . . . .
F28 F 0.10843(16) 1.00905(14) 0.23855(17) 0.0549 1.0000 Uani . . . .
F29 F 0.05162(18) 0.88492(15) 0.25410(16) 0.0538 1.0000 Uani . . . .
F30 F -0.03447(15) 0.89677(15) 0.14100(13) 0.0479 1.0000 Uani . . . .
C1 C 0.24842(19) 0.41392(16) 0.16591(16) 0.0231 1.0000 Uani . . . .
C2 C 0.23201(19) 0.37562(17) 0.08037(17) 0.0244 1.0000 Uani . . . .
C3 C 0.3081(2) 0.36699(18) 0.06336(18) 0.0275 1.0000 Uani . . . .
C4 C 0.4021(2) 0.39595(19) 0.1334(2) 0.0307 1.0000 Uani . . . .
C5 C 0.4191(2) 0.43395(19) 0.21851(19) 0.0297 1.0000 Uani . . . .
C6 C 0.34372(19) 0.44414(17) 0.23603(17) 0.0248 1.0000 Uani . . . .
C7 C 0.3553(2) 0.48440(18) 0.32362(17) 0.0279 1.0000 Uani . . . .
C8 C 0.4526(3) 0.5232(3) 0.4042(2) 0.0463 1.0000 Uani . . . .
C9 C 0.1844(3) 0.3222(2) -0.1114(2) 0.0424 1.0000 Uani . . . .
C10 C 0.11143(18) 0.60353(16) 0.25228(15) 0.0212 1.0000 Uani . . . .
C11 C 0.1068(2) 0.68599(18) 0.26339(18) 0.0269 1.0000 Uani . . . .
C12 C 0.0424(2) 0.70401(19) 0.2925(2) 0.0313 1.0000 Uani . . . .
C13 C -0.0179(2) 0.63931(19) 0.31036(18) 0.0285 1.0000 Uani . . . .
C14 C -0.01558(18) 0.55616(17) 0.30077(16) 0.0228 1.0000 Uani . . . .
C15 C 0.04969(18) 0.54062(16) 0.27191(15) 0.0204 1.0000 Uani . . . .
C16 C -0.08380(19) 0.48768(18) 0.32123(18) 0.0259 1.0000 Uani . . . .
C17 C -0.0656(3) 0.5360(2) 0.4153(2) 0.0379 1.0000 Uani . . . .
C18 C -0.1940(2) 0.4524(2) 0.2551(2) 0.0378 1.0000 Uani . . . .
C19 C -0.06360(18) 0.40556(17) 0.31188(16) 0.0226 1.0000 Uani . . . .
C20 C -0.1145(2) 0.33592(19) 0.33228(18) 0.0276 1.0000 Uani . . . .
C21 C -0.1032(2) 0.25736(19) 0.31869(19) 0.0303 1.0000 Uani . . . .
C22 C -0.0434(2) 0.24387(18) 0.28134(18) 0.0288 1.0000 Uani . . . .
C23 C 0.00935(18) 0.31081(17) 0.26078(16) 0.0224 1.0000 Uani . . . .
C24 C -0.00045(17) 0.39175(16) 0.27826(15) 0.0196 1.0000 Uani . . . .
C25 C 0.17276(18) 0.59768(18) 0.11298(16) 0.0241 1.0000 Uani . . . .
C26 C 0.11944(19) 0.52411(19) 0.03124(17) 0.0271 1.0000 Uani . . . .
C27 C 0.1071(2) 0.5393(2) -0.04389(18) 0.0317 1.0000 Uani . . . .
C28 C 0.1465(2) 0.6275(2) -0.0374(2) 0.0356 1.0000 Uani . . . .
C29 C 0.2004(2) 0.7017(2) 0.0439(2) 0.0369 1.0000 Uani . . . .
C30 C 0.2142(2) 0.6872(2) 0.11937(19) 0.0331 1.0000 Uani . . . .
C31 C 0.31999(18) 0.66383(17) 0.29128(17) 0.0238 1.0000 Uani . . . .
C32 C 0.3957(2) 0.6737(2) 0.26647(19) 0.0331 1.0000 Uani . . . .
C33 C 0.4952(2) 0.7321(2) 0.3286(2) 0.0379 1.0000 Uani . . . .
C34 C 0.5199(2) 0.7785(2) 0.4148(2) 0.0370 1.0000 Uani . . . .
C35 C 0.4454(2) 0.7692(2) 0.4397(2) 0.0381 1.0000 Uani . . . .
C36 C 0.3454(2) 0.7120(2) 0.37769(18) 0.0310 1.0000 Uani . . . .
C37 C 0.17431(19) 0.26705(17) 0.27543(17) 0.0241 1.0000 Uani . . . .
C38 C 0.2270(2) 0.2337(2) 0.23964(19) 0.0322 1.0000 Uani . . . .
C39 C 0.3038(2) 0.2208(2) 0.2915(2) 0.0409 1.0000 Uani . . . .
C40 C 0.3282(2) 0.2419(2) 0.3787(2) 0.0433 1.0000 Uani . . . .
C41 C 0.2769(2) 0.2761(2) 0.4153(2) 0.0412 1.0000 Uani . . . .
C42 C 0.1999(2) 0.2889(2) 0.36329(18) 0.0320 1.0000 Uani . . . .
C43 C -0.00012(19) 0.18891(17) 0.10679(17) 0.0255 1.0000 Uani . . . .
C44 C -0.0446(2) 0.19476(19) 0.02823(18) 0.0308 1.0000 Uani . . . .
C45 C -0.1118(2) 0.1158(2) -0.04878(19) 0.0373 1.0000 Uani . . . .
C46 C -0.1347(2) 0.0305(2) -0.0477(2) 0.0393 1.0000 Uani . . . .
C47 C -0.0909(3) 0.0237(2) 0.0298(2) 0.0439 1.0000 Uani . . . .
C48 C -0.0235(2) 0.10239(19) 0.1072(2) 0.0362 1.0000 Uani . . . .
C51 C -0.35168(18) 0.81770(17) 0.19708(15) 0.0213 1.0000 Uani . . . .
C52 C -0.44816(18) 0.76121(17) 0.12537(16) 0.0231 1.0000 Uani . . . .
C53 C -0.49715(18) 0.66719(17) 0.09875(16) 0.0231 1.0000 Uani . . . .
C54 C -0.45450(19) 0.62431(17) 0.14488(16) 0.0236 1.0000 Uani . . . .
C55 C -0.36088(18) 0.67924(17) 0.21745(16) 0.0222 1.0000 Uani . . . .
C56 C -0.30941(18) 0.77398(17) 0.24276(15) 0.0215 1.0000 Uani . . . .
C57 C -0.31590(19) 0.63692(18) 0.27269(17) 0.0260 1.0000 Uani . . . .
C58 C -0.5967(2) 0.60835(19) 0.01801(18) 0.0293 1.0000 Uani . . . .
C59 C -0.32551(18) 0.95540(17) 0.14467(16) 0.0221 1.0000 Uani . . . .
C60 C -0.34191(19) 0.89711(17) 0.06394(16) 0.0241 1.0000 Uani . . . .
C61 C -0.3609(2) 0.91897(18) -0.00807(17) 0.0268 1.0000 Uani . . . .
C62 C -0.3622(2) 1.00115(18) -0.00206(17) 0.0284 1.0000 Uani . . . .
C63 C -0.34385(19) 1.06103(17) 0.07781(17) 0.0261 1.0000 Uani . . . .
C64 C -0.32645(19) 1.03859(17) 0.14946(16) 0.0238 1.0000 Uani . . . .
C65 C -0.3835(2) 0.8492(2) -0.09303(18) 0.0333 1.0000 Uani . . . .
C66 C -0.3401(2) 1.1522(2) 0.08626(19) 0.0335 1.0000 Uani . . . .
C67 C -0.34805(19) 0.96193(16) 0.29092(16) 0.0233 1.0000 Uani . . . .
C68 C -0.4413(2) 0.96139(17) 0.25450(16) 0.0248 1.0000 Uani . . . .
C69 C -0.4895(2) 0.97750(18) 0.30413(17) 0.0262 1.0000 Uani . . . .
C70 C -0.4461(2) 0.99775(19) 0.39299(18) 0.0288 1.0000 Uani . . . .
C71 C -0.3547(2) 0.99819(18) 0.43013(17) 0.0277 1.0000 Uani . . . .
C72 C -0.30835(19) 0.97804(17) 0.37958(16) 0.0249 1.0000 Uani . . . .
C73 C -0.5910(2) 0.9723(2) 0.26287(19) 0.0325 1.0000 Uani . . . .
C74 C -0.3029(2) 1.0243(2) 0.52685(19) 0.0381 1.0000 Uani . . . .
C75 C -0.17594(19) 0.97617(17) 0.28022(16) 0.0236 1.0000 Uani . . . .
C76 C -0.12751(19) 0.94187(17) 0.23837(17) 0.0253 1.0000 Uani . . . .
C77 C -0.0234(2) 0.98094(18) 0.27525(18) 0.0278 1.0000 Uani . . . .
C78 C 0.0377(2) 1.0545(2) 0.35758(19) 0.0328 1.0000 Uani . . . .
C79 C -0.00806(19) 1.08913(17) 0.40025(16) 0.0330 1.0000 Uani D . . .
C80 C -0.1125(2) 1.05202(18) 0.36160(17) 0.0278 1.0000 Uani . . . .
C81 C 0.0250(2) 0.9432(2) 0.2273(2) 0.0331 1.0000 Uani . . . .
C82 C 0.05564(14) 1.16597(12) 0.49029(10) 0.0472 1.0000 Uani D . . .
C101 C 0.2275(3) 0.6958(3) 0.5164(2) 0.0457 1.0000 Uani . . . .
C102 C 0.2337(3) 0.6143(2) 0.5068(2) 0.0435 1.0000 Uani . . . .
C103 C 0.3068(3) 0.6145(2) 0.5751(2) 0.0435 1.0000 Uani . . . .
C104 C 0.3724(3) 0.6917(3) 0.6520(2) 0.0508 1.0000 Uani . . . .
C105 C 0.3656(3) 0.7721(3) 0.6603(3) 0.0523 1.0000 Uani . . . .
C106 C 0.2922(3) 0.7740(2) 0.5915(3) 0.0483 1.0000 Uani . . . .
O1 O 0.05689(13) 0.45900(12) 0.26002(12) 0.0235 1.0000 Uani . . . .
O2 O 0.28190(14) 0.48782(12) 0.33215(12) 0.0274 1.0000 Uani . . . .
S1 S 0.29557(6) 0.32102(5) -0.04222(5) 0.0379 1.0000 Uani . . . .
B1 B -0.2986(2) 0.92995(19) 0.22955(17) 0.0218 1.0000 Uani . . . .
P1 P 0.19296(4) 0.57662(4) 0.21068(4) 0.0200 1.0000 Uani . . . .
P2 P 0.08503(4) 0.29393(4) 0.20716(4) 0.0202 1.0000 Uani . . . .
Rh1 Rh 0.153701(12) 0.433711(11) 0.205770(11) 0.0190 1.0000 Uani . . . .
F310 F 0.1292(6) 1.1571(4) 0.5396(3) 0.1009 0.545(13) Uani D P 1 2
F311 F 0.1504(3) 1.1867(6) 0.5225(4) 0.0846 0.455(13) Uani D P 1 1
F330 F 0.0536(7) 1.2416(4) 0.4940(2) 0.1022 0.455(13) Uani D P 1 1
F331 F 0.0973(6) 1.2466(3) 0.49048(18) 0.0722 0.545(13) Uani D P 1 2
F320 F 0.0066(3) 1.1747(5) 0.5343(3) 0.1143 0.545(13) Uani D P 1 2
F321 F 0.0299(6) 1.1490(4) 0.5474(3) 0.0916 0.455(13) Uani D P 1 1
H21 H 0.1694 0.3553 0.0341 0.0288 1.0000 Uiso R . . .
H41 H 0.4526 0.3897 0.1227 0.0369 1.0000 Uiso R . . .
H51 H 0.4802 0.4519 0.2651 0.0356 1.0000 Uiso R . . .
H81 H 0.4468 0.5505 0.4550 0.0689 1.0000 Uiso R . . .
H82 H 0.5044 0.5703 0.4008 0.0695 1.0000 Uiso R . . .
H83 H 0.4709 0.4765 0.4090 0.0692 1.0000 Uiso R . . .
H111 H 0.1486 0.7306 0.2512 0.0320 1.0000 Uiso R . . .
H121 H 0.0402 0.7595 0.3010 0.0374 1.0000 Uiso R . . .
H131 H -0.0610 0.6512 0.3299 0.0336 1.0000 Uiso R . . .
H171 H -0.1076 0.4928 0.4295 0.0563 1.0000 Uiso R . . .
H172 H -0.0823 0.5858 0.4190 0.0572 1.0000 Uiso R . . .
H173 H 0.0031 0.5590 0.4558 0.0564 1.0000 Uiso R . . .
H181 H -0.2369 0.4109 0.2682 0.0569 1.0000 Uiso R . . .
H182 H -0.2070 0.5032 0.2602 0.0567 1.0000 Uiso R . . .
H183 H -0.2063 0.4231 0.1961 0.0559 1.0000 Uiso R . . .
H201 H -0.1565 0.3427 0.3558 0.0328 1.0000 Uiso R . . .
H211 H -0.1362 0.2129 0.3342 0.0358 1.0000 Uiso R . . .
H221 H -0.0401 0.1880 0.2688 0.0341 1.0000 Uiso R . . .
H261 H 0.0913 0.4640 0.0266 0.0317 1.0000 Uiso R . . .
H271 H 0.0710 0.4894 -0.0990 0.0376 1.0000 Uiso R . . .
H281 H 0.1378 0.6376 -0.0883 0.0426 1.0000 Uiso R . . .
H291 H 0.2286 0.7614 0.0486 0.0438 1.0000 Uiso R . . .
H301 H 0.2514 0.7365 0.1739 0.0395 1.0000 Uiso R . . .
H321 H 0.3795 0.6410 0.2090 0.0396 1.0000 Uiso R . . .
H331 H 0.5456 0.7396 0.3121 0.0453 1.0000 Uiso R . . .
H341 H 0.5864 0.8158 0.4566 0.0437 1.0000 Uiso R . . .
H351 H 0.4624 0.8020 0.4980 0.0461 1.0000 Uiso R . . .
H361 H 0.2955 0.7062 0.3946 0.0370 1.0000 Uiso R . . .
H381 H 0.2103 0.2194 0.1806 0.0386 1.0000 Uiso R . . .
H391 H 0.3390 0.1987 0.2677 0.0491 1.0000 Uiso R . . .
H401 H 0.3793 0.2341 0.4135 0.0520 1.0000 Uiso R . . .
H411 H 0.2952 0.2911 0.4747 0.0489 1.0000 Uiso R . . .
H421 H 0.1653 0.3112 0.3882 0.0378 1.0000 Uiso R . . .
H441 H -0.0287 0.2512 0.0276 0.0372 1.0000 Uiso R . . .
H451 H -0.1423 0.1202 -0.1013 0.0451 1.0000 Uiso R . . .
H461 H -0.1799 -0.0224 -0.0993 0.0467 1.0000 Uiso R . . .
H471 H -0.1050 -0.0334 0.0292 0.0515 1.0000 Uiso R . . .
H481 H 0.0065 0.0974 0.1600 0.0430 1.0000 Uiso R . . .
H521 H -0.4793 0.7875 0.0940 0.0278 1.0000 Uiso R . . .
H541 H -0.4872 0.5606 0.1281 0.0275 1.0000 Uiso R . . .
H561 H -0.2458 0.8088 0.2917 0.0247 1.0000 Uiso R . . .
H601 H -0.3404 0.8423 0.0566 0.0287 1.0000 Uiso R . . .
H621 H -0.3758 1.0144 -0.0509 0.0346 1.0000 Uiso R . . .
H641 H -0.3139 1.0807 0.2033 0.0291 1.0000 Uiso R . . .
H681 H -0.4727 0.9497 0.1956 0.0297 1.0000 Uiso R . . .
H701 H -0.4779 1.0096 0.4266 0.0357 1.0000 Uiso R . . .
H721 H -0.2493 0.9739 0.4062 0.0299 1.0000 Uiso R . . .
H761 H -0.1657 0.8924 0.1841 0.0292 1.0000 Uiso R . . .
H781 H 0.1067 1.0805 0.3830 0.0385 1.0000 Uiso R . . .
H801 H -0.1409 1.0785 0.3915 0.0331 1.0000 Uiso R . . .
H1011 H 0.1774 0.6969 0.4704 0.0553 1.0000 Uiso R . . .
H1021 H 0.1890 0.5603 0.4549 0.0522 1.0000 Uiso R . . .
H1041 H 0.4214 0.6893 0.6979 0.0615 1.0000 Uiso R . . .
H1051 H 0.4114 0.8265 0.7131 0.0631 1.0000 Uiso R . . .
H1061 H 0.2860 0.8270 0.5970 0.0582 1.0000 Uiso R . . .
H91 H 0.1759 0.3014 -0.1696 0.0640 1.0000 Uiso R . . .
H92 H 0.1927 0.3839 -0.0917 0.0637 1.0000 Uiso R . . .
H93 H 0.1262 0.2806 -0.1114 0.0636 1.0000 Uiso R . . .
H11 H 0.0647 0.3961 0.1180 0.0228 1.0000 Uiso . . . .

loop_
_atom_site_aniso_label
_atom_site_aniso_U_11
_atom_site_aniso_U_22
_atom_site_aniso_U_33
_atom_site_aniso_U_23
_atom_site_aniso_U_13
_atom_site_aniso_U_12
Cl1 0.0667(6) 0.0601(5) 0.0740(6) 0.0287(5) 0.0348(5) 0.0399(5)
F10 0.0395(9) 0.0255(8) 0.0445(10) 0.0144(7) 0.0079(8) 0.0169(7)
F11 0.0543(11) 0.0572(11) 0.0359(9) 0.0318(9) 0.0270(8) 0.0359(9)
F12 0.0258(8) 0.0397(9) 0.0439(9) 0.0222(8) 0.0114(7) 0.0177(7)
F13 0.0388(10) 0.0649(13) 0.0305(9) -0.0085(9) 0.0069(8) 0.0175(9)
F14 0.0238(8) 0.0494(11) 0.0441(10) 0.0186(9) 0.0108(7) 0.0039(7)
F15 0.0359(10) 0.0419(10) 0.0537(12) 0.0238(9) -0.0082(9) 0.0087(8)
F16 0.0455(10) 0.0364(9) 0.0326(9) 0.0020(7) 0.0143(8) 0.0131(8)
F17 0.1029(18) 0.0555(12) 0.0262(9) 0.0235(9) 0.0341(10) 0.0485(12)
F18 0.0521(10) 0.0441(10) 0.0377(9) 0.0136(8) 0.0289(8) 0.0274(9)
F19 0.0980(17) 0.0458(11) 0.0609(13) 0.0344(10) 0.0570(13) 0.0507(12)
F20 0.0552(12) 0.0300(9) 0.0651(13) 0.0257(9) 0.0291(10) 0.0125(8)
F21 0.0692(13) 0.0427(10) 0.0460(11) 0.0248(9) 0.0145(10) 0.0341(10)
F22 0.0450(10) 0.0473(11) 0.0709(14) 0.0270(10) 0.0298(10) 0.0312(9)
F23 0.0310(8) 0.0461(10) 0.0410(9) 0.0187(8) 0.0196(8) 0.0122(7)
F24 0.0437(10) 0.1021(17) 0.0359(10) 0.0395(11) 0.0240(9) 0.0437(11)
F25 0.124(3) 0.0462(13) 0.0295(11) 0.0010(10) -0.0007(13) 0.0007(14)
F26 0.0573(13) 0.119(2) 0.0336(10) 0.0355(12) 0.0306(10) 0.0363(14)
F27 0.0695(15) 0.114(2) 0.0342(10) 0.0374(12) 0.0234(10) 0.0604(15)
F28 0.0452(11) 0.0423(10) 0.0843(16) 0.0232(10) 0.0459(11) 0.0151(9)
F29 0.0712(14) 0.0575(12) 0.0697(14) 0.0420(11) 0.0424(12) 0.0480(11)
F30 0.0443(10) 0.0670(13) 0.0396(10) 0.0184(9) 0.0261(9) 0.0301(10)
C1 0.0289(12) 0.0202(11) 0.0245(12) 0.0109(9) 0.0133(10) 0.0143(10)
C2 0.0262(12) 0.0258(12) 0.0252(12) 0.0117(10) 0.0147(10) 0.0129(10)
C3 0.0349(14) 0.0249(12) 0.0324(13) 0.0137(10) 0.0220(12) 0.0166(11)
C4 0.0293(13) 0.0313(13) 0.0466(16) 0.0202(12) 0.0264(12) 0.0186(11)
C5 0.0242(12) 0.0303(13) 0.0392(15) 0.0187(11) 0.0154(11) 0.0140(10)
C6 0.0248(12) 0.0263(12) 0.0295(13) 0.0168(10) 0.0147(10) 0.0127(10)
C7 0.0284(13) 0.0278(12) 0.0263(13) 0.0157(10) 0.0101(11) 0.0113(10)
C8 0.0377(16) 0.063(2) 0.0292(15) 0.0172(15) 0.0064(13) 0.0255(16)
C9 0.0474(18) 0.0491(18) 0.0277(14) 0.0115(13) 0.0199(13) 0.0206(15)
C10 0.0216(11) 0.0217(11) 0.0198(11) 0.0082(9) 0.0095(9) 0.0103(9)
C11 0.0286(12) 0.0245(12) 0.0314(13) 0.0146(10) 0.0156(11) 0.0126(10)
C12 0.0351(14) 0.0261(13) 0.0414(15) 0.0175(11) 0.0201(12) 0.0189(11)
C13 0.0292(13) 0.0309(13) 0.0351(14) 0.0156(11) 0.0190(11) 0.0190(11)
C14 0.0230(11) 0.0255(12) 0.0213(11) 0.0106(9) 0.0105(9) 0.0120(10)
C15 0.0218(11) 0.0208(11) 0.0175(10) 0.0082(9) 0.0073(9) 0.0106(9)
C16 0.0275(12) 0.0273(12) 0.0310(13) 0.0141(10) 0.0188(11) 0.0150(10)
C17 0.0556(18) 0.0344(15) 0.0410(16) 0.0187(13) 0.0370(15) 0.0226(14)
C18 0.0263(13) 0.0369(15) 0.0548(18) 0.0232(14) 0.0180(13) 0.0176(12)
C19 0.0244(11) 0.0234(11) 0.0224(11) 0.0105(9) 0.0130(10) 0.0111(9)
C20 0.0285(13) 0.0308(13) 0.0325(13) 0.0168(11) 0.0215(11) 0.0135(11)
C21 0.0313(13) 0.0311(13) 0.0381(14) 0.0213(12) 0.0226(12) 0.0131(11)
C22 0.0326(13) 0.0267(12) 0.0346(14) 0.0169(11) 0.0188(11) 0.0160(11)
C23 0.0247(11) 0.0240(11) 0.0212(11) 0.0109(9) 0.0122(9) 0.0116(10)
C24 0.0202(10) 0.0235(11) 0.0216(11) 0.0138(9) 0.0144(9) 0.0090(9)
C25 0.0236(12) 0.0295(12) 0.0244(12) 0.0158(10) 0.0124(10) 0.0135(10)
C26 0.0211(11) 0.0325(13) 0.0263(12) 0.0137(11) 0.0110(10) 0.0101(10)
C27 0.0255(12) 0.0450(16) 0.0230(12) 0.0168(12) 0.0104(10) 0.0139(12)
C28 0.0331(14) 0.0561(18) 0.0342(14) 0.0323(14) 0.0192(12) 0.0250(13)
C29 0.0458(16) 0.0392(15) 0.0417(16) 0.0289(14) 0.0255(14) 0.0226(13)
C30 0.0406(15) 0.0315(14) 0.0325(14) 0.0181(12) 0.0197(12) 0.0164(12)
C31 0.0222(11) 0.0248(12) 0.0251(12) 0.0125(10) 0.0114(10) 0.0097(10)
C32 0.0310(14) 0.0370(15) 0.0316(14) 0.0114(12) 0.0184(12) 0.0145(12)
C33 0.0257(13) 0.0392(16) 0.0448(17) 0.0144(13) 0.0195(13) 0.0106(12)
C34 0.0246(13) 0.0329(14) 0.0389(16) 0.0139(12) 0.0071(12) 0.0066(11)
C35 0.0337(15) 0.0407(16) 0.0269(14) 0.0102(12) 0.0097(12) 0.0113(13)
C36 0.0277(13) 0.0363(14) 0.0258(13) 0.0124(11) 0.0139(11) 0.0109(11)
C37 0.0241(11) 0.0224(11) 0.0263(12) 0.0115(10) 0.0110(10) 0.0111(10)
C38 0.0374(15) 0.0392(15) 0.0296(13) 0.0175(12) 0.0171(12) 0.0243(12)
C39 0.0431(17) 0.0532(19) 0.0440(17) 0.0246(15) 0.0241(14) 0.0342(15)
C40 0.0369(16) 0.0571(19) 0.0422(17) 0.0270(15) 0.0130(14) 0.0296(15)
C41 0.0397(16) 0.0571(19) 0.0291(14) 0.0230(14) 0.0136(13) 0.0241(15)
C42 0.0328(14) 0.0371(14) 0.0278(13) 0.0140(11) 0.0147(11) 0.0173(12)
C43 0.0254(12) 0.0245(12) 0.0275(12) 0.0099(10) 0.0133(10) 0.0124(10)
C44 0.0358(14) 0.0280(13) 0.0272(13) 0.0114(11) 0.0132(11) 0.0150(11)
C45 0.0360(15) 0.0417(16) 0.0272(14) 0.0128(12) 0.0112(12) 0.0156(13)
C46 0.0359(15) 0.0333(15) 0.0318(15) 0.0038(12) 0.0123(12) 0.0092(12)
C47 0.0487(18) 0.0258(14) 0.0416(17) 0.0102(13) 0.0133(14) 0.0120(13)
C48 0.0418(16) 0.0270(13) 0.0317(14) 0.0126(12) 0.0114(12) 0.0132(12)
C51 0.0243(11) 0.0233(11) 0.0194(11) 0.0089(9) 0.0130(9) 0.0116(9)
C52 0.0239(11) 0.0272(12) 0.0225(11) 0.0125(10) 0.0122(10) 0.0139(10)
C53 0.0211(11) 0.0266(12) 0.0222(11) 0.0104(10) 0.0116(10) 0.0104(10)
C54 0.0252(12) 0.0227(11) 0.0241(12) 0.0096(9) 0.0129(10) 0.0112(10)
C55 0.0243(11) 0.0262(12) 0.0240(11) 0.0137(10) 0.0151(10) 0.0140(10)
C56 0.0211(11) 0.0247(11) 0.0187(11) 0.0080(9) 0.0105(9) 0.0103(9)
C57 0.0250(12) 0.0259(12) 0.0258(12) 0.0123(10) 0.0092(10) 0.0123(10)
C58 0.0246(12) 0.0288(13) 0.0281(13) 0.0121(11) 0.0096(11) 0.0084(10)
C59 0.0216(11) 0.0236(11) 0.0211(11) 0.0105(9) 0.0103(9) 0.0096(9)
C60 0.0270(12) 0.0239(12) 0.0232(12) 0.0111(10) 0.0126(10) 0.0122(10)
C61 0.0322(13) 0.0298(13) 0.0212(12) 0.0121(10) 0.0144(10) 0.0148(11)
C62 0.0341(13) 0.0303(13) 0.0246(12) 0.0159(11) 0.0146(11) 0.0149(11)
C63 0.0286(12) 0.0246(12) 0.0289(13) 0.0148(10) 0.0152(11) 0.0122(10)
C64 0.0266(12) 0.0229(11) 0.0223(12) 0.0095(10) 0.0133(10) 0.0101(10)
C65 0.0461(16) 0.0353(14) 0.0229(13) 0.0145(11) 0.0171(12) 0.0211(13)
C66 0.0469(16) 0.0294(13) 0.0321(14) 0.0181(11) 0.0212(13) 0.0196(12)
C67 0.0282(12) 0.0194(11) 0.0234(12) 0.0093(9) 0.0147(10) 0.0095(9)
C68 0.0295(12) 0.0244(12) 0.0220(11) 0.0111(10) 0.0132(10) 0.0120(10)
C69 0.0287(13) 0.0258(12) 0.0267(12) 0.0124(10) 0.0157(11) 0.0117(10)
C70 0.0322(13) 0.0309(13) 0.0270(13) 0.0124(11) 0.0190(11) 0.0132(11)
C71 0.0325(13) 0.0288(13) 0.0240(12) 0.0127(10) 0.0165(11) 0.0119(11)
C72 0.0260(12) 0.0240(12) 0.0230(12) 0.0098(10) 0.0119(10) 0.0096(10)
C73 0.0350(14) 0.0418(15) 0.0309(14) 0.0195(12) 0.0208(12) 0.0203(12)
C74 0.0359(15) 0.0496(18) 0.0239(13) 0.0124(12) 0.0152(12) 0.0160(13)
C75 0.0262(12) 0.0230(11) 0.0223(11) 0.0124(9) 0.0123(10) 0.0093(10)
C76 0.0257(12) 0.0242(12) 0.0237(12) 0.0110(10) 0.0112(10) 0.0089(10)
C77 0.0278(13) 0.0288(13) 0.0318(13) 0.0182(11) 0.0156(11) 0.0128(10)
C78 0.0245(12) 0.0372(15) 0.0298(13) 0.0162(12) 0.0097(11) 0.0087(11)
C79 0.0322(14) 0.0286(13) 0.0250(13) 0.0095(11) 0.0102(11) 0.0049(11)
C80 0.0307(13) 0.0258(12) 0.0241(12) 0.0101(10) 0.0140(11) 0.0093(10)
C81 0.0308(14) 0.0331(14) 0.0415(15) 0.0197(12) 0.0200(12) 0.0153(12)
C82 0.0430(15) 0.0449(15) 0.0297(13) 0.0077(12) 0.0127(12) 0.0056(13)
C101 0.0435(17) 0.059(2) 0.0429(17) 0.0300(16) 0.0248(15) 0.0211(16)
C102 0.0460(18) 0.0480(18) 0.0346(16) 0.0156(14) 0.0221(14) 0.0182(15)
C103 0.0422(17) 0.0481(18) 0.0441(17) 0.0183(15) 0.0267(15) 0.0195(14)
C104 0.0399(17) 0.061(2) 0.0426(18) 0.0223(17) 0.0157(15) 0.0170(16)
C105 0.049(2) 0.0459(19) 0.0458(19) 0.0158(16) 0.0198(16) 0.0108(16)
C106 0.054(2) 0.0402(17) 0.057(2) 0.0225(16) 0.0377(18) 0.0155(15)
O1 0.0304(9) 0.0223(8) 0.0301(9) 0.0144(7) 0.0202(8) 0.0167(7)
O2 0.0329(9) 0.0275(9) 0.0232(9) 0.0126(7) 0.0137(8) 0.0134(8)
S1 0.0508(4) 0.0436(4) 0.0383(4) 0.0185(3) 0.0327(3) 0.0293(3)
B1 0.0248(13) 0.0223(12) 0.0181(12) 0.0082(10) 0.0103(10) 0.0107(10)
P1 0.0217(3) 0.0213(3) 0.0194(3) 0.0108(2) 0.0111(2) 0.0093(2)
P2 0.0231(3) 0.0212(3) 0.0210(3) 0.0108(2) 0.0123(2) 0.0118(2)
Rh1 0.02111(9) 0.02096(9) 0.01949(9) 0.01051(7) 0.01190(7) 0.01063(7)
F310 0.107(5) 0.062(3) 0.049(3) -0.002(2) -0.035(3) 0.041(3)
F311 0.029(2) 0.096(5) 0.053(3) -0.023(3) 0.009(2) 0.000(3)
F330 0.127(6) 0.049(4) 0.055(4) -0.012(3) -0.015(4) 0.045(4)
F331 0.093(4) 0.033(2) 0.040(2) 0.0026(18) 0.022(2) -0.005(2)
F320 0.055(3) 0.124(5) 0.050(3) -0.042(3) 0.029(2) -0.024(3)
F321 0.096(5) 0.084(4) 0.023(2) 0.011(3) 0.018(3) -0.014(4)

loop_
_atom_type_symbol
_atom_type_scat_dispersion_real
_atom_type_scat_dispersion_imag
_atom_type_scat_Cromer_Mann_a1
_atom_type_scat_Cromer_Mann_b1
_atom_type_scat_Cromer_Mann_a2
_atom_type_scat_Cromer_Mann_b2
_atom_type_scat_Cromer_Mann_a3
_atom_type_scat_Cromer_Mann_b3
_atom_type_scat_Cromer_Mann_a4
_atom_type_scat_Cromer_Mann_b4
_atom_type_scat_Cromer_Mann_c
_atom_type_scat_source
Rh 0.0927 3.6045 19.2957 0.7515 14.3501 8.2176 4.7343 25.8749 1.2892 98.6062 5.3280 'International Tables Vol C 4.2.6.8 and 6.1.1.4'
P 0.2955 0.4335 6.4345 1.9067 4.1791 27.1570 1.7800 0.5260 1.4908 68.1645 1.1149 'International Tables Vol C 4.2.6.8 and 6.1.1.4'
S 0.3331 0.5567 6.9053 1.4679 5.2034 22.2151 1.4379 0.2536 1.5863 56.1720 0.8669 'International Tables Vol C 4.2.6.8 and 6.1.1.4'
O 0.0492 0.0322 3.0485 13.2771 2.2868 5.7011 1.5463 0.3239 0.8670 32.9089 0.2508 'International Tables Vol C 4.2.6.8 and 6.1.1.4'
C 0.0181 0.0091 2.3100 20.8439 1.0200 10.2075 1.5886 0.5687 0.8650 51.6512 0.2156 'International Tables Vol C 4.2.6.8 and 6.1.1.4'
H 0.0000 0.0000 0.4930 10.5109 0.3229 26.1257 0.1402 3.1424 0.0408 57.7998 0.0030 'International Tables Vol C 4.2.6.8 and 6.1.1.4'
B 0.0090 0.0039 2.0545 23.2185 1.3326 1.0210 1.0979 60.3498 0.7068 0.1403 -0.1932 'International Tables Vol C 4.2.6.8 and 6.1.1.4'
F 0.0727 0.0534 3.5392 10.2825 2.6412 4.2944 1.5170 0.2615 1.0243 26.1476 0.2776 'International Tables Vol C 4.2.6.8 and 6.1.1.4'
Cl 0.3639 0.7018 11.4604 0.0104 7.1964 1.1662 6.2556 18.5194 1.6455 47.7784 -9.5574 'International Tables Vol C 4.2.6.8 and 6.1.1.4'

loop_
_geom_angle_atom_site_label_1
_geom_angle_atom_site_label_2
_geom_angle_atom_site_label_3
_geom_angle
_geom_angle_publ_flag
C2 C1 C6 119.0(2) yes
C2 C1 Rh1 127.90(19) yes
C6 C1 Rh1 113.13(18) yes
C1 C2 C3 120.6(2) yes
C1 C2 H21 119.3 no
C3 C2 H21 120.1 no
C2 C3 C4 120.1(2) yes
C2 C3 S1 124.2(2) yes
C4 C3 S1 115.7(2) yes
C3 C4 C5 119.7(2) yes
C3 C4 H41 120.7 no
C5 C4 H41 119.6 no
C4 C5 C6 120.5(3) yes
C4 C5 H51 120.5 no
C6 C5 H51 119.0 no
C1 C6 C5 120.1(2) yes
C1 C6 C7 115.6(2) yes
C5 C6 C7 124.3(2) yes
C6 C7 C8 122.0(3) yes
C6 C7 O2 119.2(2) yes
C8 C7 O2 118.8(3) yes
C7 C8 H81 109.6 no
C7 C8 H82 108.8 no
H81 C8 H82 109.0 no
C7 C8 H83 110.7 no
H81 C8 H83 109.3 no
H82 C8 H83 109.3 no
S1 C9 H91 107.6 no
S1 C9 H92 109.6 no
H91 C9 H92 109.9 no
S1 C9 H93 110.7 no
H91 C9 H93 108.1 no
H92 C9 H93 110.9 no
C11 C10 C15 117.9(2) yes
C11 C10 P1 121.35(19) yes
C15 C10 P1 120.69(18) yes
C10 C11 C12 120.5(2) yes
C10 C11 H111 119.9 no
C12 C11 H111 119.6 no
C11 C12 C13 119.4(2) yes
C11 C12 H121 120.6 no
C13 C12 H121 120.0 no
C12 C13 C14 122.2(2) yes
C12 C13 H131 119.6 no
C14 C13 H131 118.2 no
C13 C14 C15 116.8(2) yes
C13 C14 C16 119.8(2) yes
C15 C14 C16 123.4(2) yes
C10 C15 C14 123.1(2) yes
C10 C15 O1 116.1(2) yes
C14 C15 O1 120.9(2) yes
C14 C16 C17 109.1(2) yes
C14 C16 C18 109.0(2) yes
C17 C16 C18 109.9(2) yes
C14 C16 C19 110.5(2) yes
C17 C16 C19 110.3(2) yes
C18 C16 C19 108.1(2) yes
C16 C17 H171 109.8 no
C16 C17 H172 109.0 no
H171 C17 H172 109.2 no
C16 C17 H173 109.5 no
H171 C17 H173 109.0 no
H172 C17 H173 110.3 no
C16 C18 H181 109.6 no
C16 C18 H182 108.6 no
H181 C18 H182 109.3 no
C16 C18 H183 111.0 no
H181 C18 H183 110.1 no
H182 C18 H183 108.3 no
C16 C19 C20 120.2(2) yes
C16 C19 C24 123.1(2) yes
C20 C19 C24 116.6(2) yes
C19 C20 C21 121.7(2) yes
C19 C20 H201 119.5 no
C21 C20 H201 118.8 no
C20 C21 C22 120.2(2) yes
C20 C21 H211 120.2 no
C22 C21 H211 119.6 no
C21 C22 C23 120.5(2) yes
C21 C22 H221 119.2 no
C23 C22 H221 120.3 no
C22 C23 C24 118.2(2) yes
C22 C23 P2 121.94(19) yes
C24 C23 P2 119.76(18) yes
C23 C24 C19 122.7(2) yes
C23 C24 O1 116.5(2) yes
C19 C24 O1 120.7(2) yes
C26 C25 C30 119.4(2) yes
C26 C25 P1 119.6(2) yes
C30 C25 P1 120.9(2) yes
C25 C26 C27 120.1(3) yes
C25 C26 H261 119.8 no
C27 C26 H261 120.1 no
C26 C27 C28 120.2(3) yes
C26 C27 H271 119.8 no
C28 C27 H271 120.0 no
C27 C28 C29 120.3(3) yes
C27 C28 H281 120.1 no
C29 C28 H281 119.6 no
C28 C29 C30 120.0(3) yes
C28 C29 H291 120.4 no
C30 C29 H291 119.6 no
C25 C30 C29 120.0(3) yes
C25 C30 H301 119.8 no
C29 C30 H301 120.3 no
C32 C31 C36 119.5(2) yes
C32 C31 P1 117.7(2) yes
C36 C31 P1 122.3(2) yes
C31 C32 C33 119.7(3) yes
C31 C32 H321 120.2 no
C33 C32 H321 120.1 no
C32 C33 C34 120.3(3) yes
C32 C33 H331 120.0 no
C34 C33 H331 119.7 no
C33 C34 C35 120.2(3) yes
C33 C34 H341 120.2 no
C35 C34 H341 119.6 no
C34 C35 C36 120.0(3) yes
C34 C35 H351 119.9 no
C36 C35 H351 120.1 no
C35 C36 C31 120.2(3) yes
C35 C36 H361 119.7 no
C31 C36 H361 120.0 no
C38 C37 C42 119.7(2) yes
C38 C37 P2 117.3(2) yes
C42 C37 P2 122.5(2) yes
C37 C38 C39 120.1(3) yes
C37 C38 H381 120.0 no
C39 C38 H381 119.9 no
C38 C39 C40 119.8(3) yes
C38 C39 H391 120.1 no
C40 C39 H391 120.1 no
C39 C40 C41 120.5(3) yes
C39 C40 H401 120.2 no
C41 C40 H401 119.3 no
C40 C41 C42 119.7(3) yes
C40 C41 H411 119.5 no
C42 C41 H411 120.9 no
C41 C42 C37 120.2(3) yes
C41 C42 H421 119.1 no
C37 C42 H421 120.7 no
C44 C43 C48 119.2(2) yes
C44 C43 P2 119.3(2) yes
C48 C43 P2 121.5(2) yes
C43 C44 C45 120.5(3) yes
C43 C44 H441 119.3 no
C45 C44 H441 120.2 no
C44 C45 C46 120.0(3) yes
C44 C45 H451 120.0 no
C46 C45 H451 120.0 no
C45 C46 C47 120.1(3) yes
C45 C46 H461 119.9 no
C47 C46 H461 120.0 no
C46 C47 C48 120.3(3) yes
C46 C47 H471 119.2 no
C48 C47 H471 120.5 no
C43 C48 C47 119.9(3) yes
C43 C48 H481 120.1 no
C47 C48 H481 120.0 no
C52 C51 C56 116.1(2) yes
C52 C51 B1 120.5(2) yes
C56 C51 B1 123.1(2) yes
C51 C52 C53 122.2(2) yes
C51 C52 H521 118.9 no
C53 C52 H521 118.9 no
C52 C53 C54 121.2(2) yes
C52 C53 C58 120.6(2) yes
C54 C53 C58 118.2(2) yes
C53 C54 C55 117.5(2) yes
C53 C54 H541 122.2 no
C55 C54 H541 120.3 no
C54 C55 C56 121.5(2) yes
C54 C55 C57 119.1(2) yes
C56 C55 C57 119.3(2) yes
C55 C56 C51 121.4(2) yes
C55 C56 H561 119.2 no
C51 C56 H561 119.4 no
C55 C57 F12 112.3(2) yes
C55 C57 F11 112.3(2) yes
F12 C57 F11 106.1(2) yes
C55 C57 F10 113.0(2) yes
F12 C57 F10 106.6(2) yes
F11 C57 F10 106.0(2) yes
C53 C58 F14 112.6(2) yes
C53 C58 F13 112.0(2) yes
F14 C58 F13 105.0(2) yes
C53 C58 F15 113.5(2) yes
F14 C58 F15 106.4(2) yes
F13 C58 F15 106.7(2) yes
C60 C59 C64 115.8(2) yes
C60 C59 B1 121.1(2) yes
C64 C59 B1 123.0(2) yes
C59 C60 C61 122.2(2) yes
C59 C60 H601 120.5 no
C61 C60 H601 117.4 no
C60 C61 C62 121.0(2) yes
C60 C61 C65 117.8(2) yes
C62 C61 C65 121.1(2) yes
C61 C62 C63 117.9(2) yes
C61 C62 H621 120.0 no
C63 C62 H621 122.1 no
C62 C63 C64 121.1(2) yes
C62 C63 C66 118.3(2) yes
C64 C63 C66 120.6(2) yes
C59 C64 C63 122.0(2) yes
C59 C64 H641 118.6 no
C63 C64 H641 119.4 no
C61 C65 F18 112.4(2) yes
C61 C65 F16 112.2(2) yes
F18 C65 F16 105.5(2) yes
C61 C65 F17 113.3(2) yes
F18 C65 F17 106.3(2) yes
F16 C65 F17 106.7(2) yes
C63 C66 F20 111.9(3) yes
C63 C66 F21 112.5(2) yes
F20 C66 F21 105.8(2) yes
C63 C66 F19 113.2(2) yes
F20 C66 F19 105.9(2) yes
F21 C66 F19 107.1(3) yes
C68 C67 C72 115.6(2) yes
C68 C67 B1 121.6(2) yes
C72 C67 B1 122.1(2) yes
C67 C68 C69 122.0(2) yes
C67 C68 H681 120.1 no
C69 C68 H681 117.9 no
C68 C69 C70 121.2(3) yes
C68 C69 C73 121.0(2) yes
C70 C69 C73 117.8(2) yes
C69 C70 C71 117.8(2) yes
C69 C70 H701 121.3 no
C71 C70 H701 120.9 no
C70 C71 C72 121.0(2) yes
C70 C71 C74 119.4(2) yes
C72 C71 C74 119.5(3) yes
C67 C72 C71 122.2(2) yes
C67 C72 H721 119.5 no
C71 C72 H721 118.2 no
C69 C73 F24 113.0(2) yes
C69 C73 F22 112.4(2) yes
F24 C73 F22 107.0(2) yes
C69 C73 F23 112.2(2) yes
F24 C73 F23 105.8(2) yes
F22 C73 F23 105.9(2) yes
C71 C74 F27 112.6(3) yes
C71 C74 F26 112.4(3) yes
F27 C74 F26 102.8(3) yes
C71 C74 F25 112.5(3) yes
F27 C74 F25 107.9(3) yes
F26 C74 F25 108.1(3) yes
C76 C75 C80 115.4(2) yes
C76 C75 B1 119.1(2) yes
C80 C75 B1 125.4(2) yes
C75 C76 C77 122.3(2) yes
C75 C76 H761 119.1 no
C77 C76 H761 118.6 no
C76 C77 C78 120.9(3) yes
C76 C77 C81 120.4(2) yes
C78 C77 C81 118.6(2) yes
C77 C78 C79 117.8(2) yes
C77 C78 H781 121.7 no
C79 C78 H781 120.4 no
C78 C79 C80 121.1(2) yes
C78 C79 C82 118.95(19) yes
C80 C79 C82 119.94(19) yes
C79 C80 C75 122.4(3) yes
C79 C80 H801 118.9 no
C75 C80 H801 118.8 no
C77 C81 F29 112.6(2) yes
C77 C81 F28 112.3(2) yes
F29 C81 F28 106.1(3) yes
C77 C81 F30 113.1(2) yes
F29 C81 F30 105.8(2) yes
F28 C81 F30 106.5(3) yes
C79 C82 F311 113.50(5) yes
C79 C82 F330 113.50(5) yes
F311 C82 F330 105.17(5) yes
C79 C82 F321 113.50(5) yes
F311 C82 F321 105.13(5) yes
F330 C82 F321 105.17(5) yes
C79 C82 F310 113.49(5) yes
C79 C82 F331 113.52(5) yes
F310 C82 F331 105.14(5) yes
C79 C82 F320 113.50(5) yes
F310 C82 F320 105.17(5) yes
F331 C82 F320 105.14(5) yes
C102 C101 C106 121.0(3) yes
C102 C101 H1011 119.7 no
C106 C101 H1011 119.2 no
C101 C102 C103 118.6(3) yes
C101 C102 H1021 121.1 no
C103 C102 H1021 120.4 no
Cl1 C103 C102 118.7(3) yes
Cl1 C103 C104 119.4(3) yes
C102 C103 C104 121.9(4) yes
C103 C104 C105 118.8(4) yes
C103 C104 H1041 119.7 no
C105 C104 H1041 121.4 no
C104 C105 C106 120.5(3) yes
C104 C105 H1051 119.7 no
C106 C105 H1051 119.8 no
C105 C106 C101 119.2(4) yes
C105 C106 H1061 121.1 no
C101 C106 H1061 119.7 no
C15 O1 C24 121.02(19) yes
C15 O1 Rh1 119.39(14) yes
C24 O1 Rh1 119.51(14) yes
C7 O2 Rh1 111.09(16) yes
C9 S1 C3 103.52(14) yes
C51 B1 C59 110.49(19) yes
C51 B1 C67 102.24(19) yes
C59 B1 C67 112.7(2) yes
C51 B1 C75 111.6(2) yes
C59 B1 C75 105.14(19) yes
C67 B1 C75 114.8(2) yes
C10 P1 C25 108.38(11) yes
C10 P1 C31 105.81(11) yes
C25 P1 C31 104.46(11) yes
C10 P1 Rh1 100.21(8) yes
C25 P1 Rh1 121.97(9) yes
C31 P1 Rh1 114.82(8) yes
C23 P2 C43 105.45(11) yes
C23 P2 C37 106.96(12) yes
C43 P2 C37 105.48(12) yes
C23 P2 Rh1 100.55(8) yes
C43 P2 Rh1 122.30(9) yes
C37 P2 Rh1 114.69(8) yes
O1 Rh1 O2 94.85(7) yes
O1 Rh1 C1 175.74(9) yes
O2 Rh1 C1 80.91(9) yes
O1 Rh1 P2 83.21(5) yes
O2 Rh1 P2 92.32(5) yes
C1 Rh1 P2 96.49(7) yes
O1 Rh1 P1 83.53(5) yes
O2 Rh1 P1 91.57(5) yes
C1 Rh1 P1 96.95(7) yes
P2 Rh1 P1 166.45(2) yes
O1 Rh1 H11 85.2 no
O2 Rh1 H11 180.0 no
C1 Rh1 H11 99.1 no
P2 Rh1 H11 87.7 no
P1 Rh1 H11 88.4 no

loop_
_geom_bond_atom_site_label_1
_geom_bond_atom_site_label_2
_geom_bond_distance
_geom_bond_publ_flag
Cl1 C103 1.751(4) yes
F10 C57 1.339(3) yes
F11 C57 1.342(3) yes
F12 C57 1.343(3) yes
F13 C58 1.338(3) yes
F14 C58 1.338(3) yes
F15 C58 1.326(3) yes
F16 C65 1.344(4) yes
F17 C65 1.335(3) yes
F18 C65 1.346(4) yes
F19 C66 1.332(4) yes
F20 C66 1.343(4) yes
F21 C66 1.336(4) yes
F22 C73 1.339(4) yes
F23 C73 1.338(3) yes
F24 C73 1.340(3) yes
F25 C74 1.300(4) yes
F26 C74 1.334(4) yes
F27 C74 1.338(4) yes
F28 C81 1.333(3) yes
F29 C81 1.338(3) yes
F30 C81 1.332(4) yes
C1 C2 1.386(3) yes
C1 C6 1.417(4) yes
C1 Rh1 1.968(3) yes
C2 C3 1.396(4) yes
C2 H21 0.931 no
C3 C4 1.408(4) yes
C3 S1 1.754(3) yes
C4 C5 1.375(4) yes
C4 H41 0.925 no
C5 C6 1.399(4) yes
C5 H51 0.927 no
C6 C7 1.452(4) yes
C7 C8 1.495(4) yes
C7 O2 1.254(3) yes
C8 H81 0.955 no
C8 H82 0.973 no
C8 H83 0.950 no
C9 S1 1.802(4) yes
C9 H91 0.950 no
C9 H92 0.964 no
C9 H93 0.963 no
C10 C11 1.399(3) yes
C10 C15 1.402(3) yes
C10 P1 1.831(2) yes
C11 C12 1.386(4) yes
C11 H111 0.956 no
C12 C13 1.387(4) yes
C12 H121 0.933 no
C13 C14 1.397(4) yes
C13 H131 0.928 no
C14 C15 1.382(3) yes
C14 C16 1.523(3) yes
C15 O1 1.402(3) yes
C16 C17 1.540(4) yes
C16 C18 1.543(4) yes
C16 C19 1.520(3) yes
C17 H171 0.968 no
C17 H172 0.965 no
C17 H173 0.955 no
C18 H181 0.946 no
C18 H182 0.946 no
C18 H183 0.957 no
C19 C20 1.407(4) yes
C19 C24 1.392(3) yes
C20 C21 1.381(4) yes
C20 H201 0.927 no
C21 C22 1.385(4) yes
C21 H211 0.933 no
C22 C23 1.388(4) yes
C22 H221 0.943 no
C23 C24 1.407(3) yes
C23 P2 1.829(2) yes
C24 O1 1.396(3) yes
C25 C26 1.384(4) yes
C25 C30 1.399(4) yes
C25 P1 1.815(3) yes
C26 C27 1.392(4) yes
C26 H261 0.937 no
C27 C28 1.375(4) yes
C27 H271 0.934 no
C28 C29 1.383(5) yes
C28 H281 0.941 no
C29 C30 1.390(4) yes
C29 H291 0.932 no
C30 H301 0.924 no
C31 C32 1.400(4) yes
C31 C36 1.382(4) yes
C31 P1 1.815(3) yes
C32 C33 1.387(4) yes
C32 H321 0.925 no
C33 C34 1.377(5) yes
C33 H331 0.930 no
C34 C35 1.383(5) yes
C34 H341 0.925 no
C35 C36 1.390(4) yes
C35 H351 0.935 no
C36 H361 0.929 no
C37 C38 1.394(4) yes
C37 C42 1.387(4) yes
C37 P2 1.816(3) yes
C38 C39 1.393(4) yes
C38 H381 0.934 no
C39 C40 1.382(5) yes
C39 H391 0.929 no
C40 C41 1.388(5) yes
C40 H401 0.920 no
C41 C42 1.394(4) yes
C41 H411 0.935 no
C42 H421 0.934 no
C43 C44 1.389(4) yes
C43 C48 1.396(4) yes
C43 P2 1.819(3) yes
C44 C45 1.386(4) yes
C44 H441 0.912 no
C45 C46 1.381(5) yes
C45 H451 0.936 no
C46 C47 1.379(5) yes
C46 H461 0.928 no
C47 C48 1.388(4) yes
C47 H471 0.918 no
C48 H481 0.943 no
C51 C52 1.405(3) yes
C51 C56 1.400(3) yes
C51 B1 1.647(4) yes
C52 C53 1.383(4) yes
C52 H521 0.926 no
C53 C54 1.396(4) yes
C53 C58 1.498(3) yes
C54 C55 1.384(4) yes
C54 H541 0.940 no
C55 C56 1.401(3) yes
C55 C57 1.500(3) yes
C56 H561 0.935 no
C59 C60 1.398(3) yes
C59 C64 1.403(3) yes
C59 B1 1.641(3) yes
C60 C61 1.394(4) yes
C60 H601 0.919 no
C61 C62 1.385(4) yes
C61 C65 1.498(4) yes
C62 C63 1.384(4) yes
C62 H621 0.930 no
C63 C64 1.394(4) yes
C63 C66 1.500(4) yes
C64 H641 0.944 no
C67 C68 1.410(4) yes
C67 C72 1.400(4) yes
C67 B1 1.640(4) yes
C68 C69 1.391(4) yes
C68 H681 0.930 no
C69 C70 1.388(4) yes
C69 C73 1.502(4) yes
C70 C71 1.386(4) yes
C70 H701 0.933 no
C71 C72 1.395(4) yes
C71 C74 1.500(4) yes
C72 H721 0.942 no
C75 C76 1.405(4) yes
C75 C80 1.398(4) yes
C75 B1 1.640(4) yes
C76 C77 1.394(4) yes
C76 H761 0.922 no
C77 C78 1.390(4) yes
C77 C81 1.499(4) yes
C78 C79 1.379(4) yes
C78 H781 0.923 no
C79 C80 1.399(4) yes
C79 C82 1.495(2) yes
C80 H801 0.934 no
C82 F311 1.306(4) yes
C82 F330 1.286(5) yes
C82 F321 1.285(5) yes
C82 F310 1.295(4) yes
C82 F331 1.308(4) yes
C82 F320 1.301(4) yes
C101 C102 1.397(5) yes
C101 C106 1.359(5) yes
C101 H1011 0.944 no
C102 C103 1.374(5) yes
C102 H1021 0.939 no
C103 C104 1.369(5) yes
C104 C105 1.384(6) yes
C104 H1041 0.946 no
C105 C106 1.402(6) yes
C105 H1051 0.951 no
C106 H1061 0.926 no
O1 Rh1 2.1861(17) yes
O2 Rh1 2.1609(18) yes
P1 Rh1 2.2699(6) yes
P2 Rh1 2.2729(6) yes
Rh1 H11 1.500 no
